data_7224937
loop_
_publ_author_name
'Slabbert, C.'
'Rademeyer, M.'

_publ_section_title
;
 Structures and trends of neutral MXxsolvent4&#x2212;xtetrahedra and
 anionic [MX4]2&#x2212;tetrahalometallates of zinc(ii), cadmium(ii) and
 mercury(ii) with benzopyridine- and benzopyrazine-type N-donor ligands or
 cations
;
_journal_issue 24
_journal_name_full CrystEngComm
_journal_page_first 4555
_journal_paper_doi 10.1039/C6CE00568C
_journal_volume 18
_journal_year 2016
_chemical_formula_moiety
;
2(C12 H9 N2), Br4 Cd, 2(H2 O)
;
_chemical_formula_sum 'C24 H21 Br4 Cd N4 O2'
_chemical_formula_weight 829.49
_chemical_name_common
;
bis(phenazinium) tetrabromocadmate(II) dihydrate
;
_chemical_name_systematic
;
bis(phenazinium) tetrabromocadmate(II) dihydrate
;
_space_group_crystal_system monoclinic
_space_group_IT_number 14
_space_group_name_Hall '-P 2ybc'
_space_group_name_H-M_alt 'P 1 21/c 1'
_symmetry_space_group_name_Hall '-P 2ybc'
_symmetry_space_group_name_H-M 'P 1 21/c 1'
_atom_sites_solution_hydrogens mixed
_atom_sites_solution_primary 'intrinsic phasing'
_atom_sites_solution_secondary difmap
_audit_creation_method SHELXL-2014
_audit_update_record
;
2016-03-09 deposited with the CCDC.
2016-04-14 downloaded from the CCDC.
;
_cell_angle_alpha 90
_cell_angle_beta 106.754(2)
_cell_angle_gamma 90
_cell_formula_units_Z 4
_cell_length_a 16.6930(15)
_cell_length_b 13.4439(12)
_cell_length_c 12.7863(11)
_cell_measurement_temperature 293(2)
_cell_volume 2747.7(4)
_computing_cell_refinement 'SAINT (Bruker, 2014)'
_computing_data_collection 'APEX2 (Bruker, 2014)'
_computing_data_reduction 'SAINT (Bruker, 2014)'
_computing_molecular_graphics
;
 ORTEP-3 for Windows (Farrugia, 1997),
 Mercury (Macrae <i>et al</i>., 2008)
;
_computing_publication_material 'SHELXL-2014, PLATON (Spek, 2009)'
_computing_structure_refinement 'SHELXTL, SHELXL-2014/7 (Sheldrick, 2015)'
_computing_structure_solution 'SHELXTS (Sheldrick, 2015)'
_diffrn_ambient_temperature 293(2)
_diffrn_detector_area_resol_mean 10.24
_diffrn_measured_fraction_theta_full 1.000
_diffrn_measured_fraction_theta_max 1.000
_diffrn_measurement_device_type 'Bruker kappa, Photon 100 CMOS'
_diffrn_measurement_method '\f and \w scans'
_diffrn_radiation_type MoK\a
_diffrn_radiation_wavelength 0.71073
_diffrn_reflns_av_R_equivalents 0.1749
_diffrn_reflns_av_unetI/netI 0.0518
_diffrn_reflns_Laue_measured_fraction_full 1.000
_diffrn_reflns_Laue_measured_fraction_max 1.000
_diffrn_reflns_limit_h_max 20
_diffrn_reflns_limit_h_min -20
_diffrn_reflns_limit_k_max 16
_diffrn_reflns_limit_k_min -16
_diffrn_reflns_limit_l_max 15
_diffrn_reflns_limit_l_min -15
_diffrn_reflns_number 195792
_diffrn_reflns_point_group_measured_fraction_full 1.000
_diffrn_reflns_point_group_measured_fraction_max 1.000
_diffrn_reflns_theta_full 25.242
_diffrn_reflns_theta_max 26.371
_diffrn_reflns_theta_min 2.250
_exptl_absorpt_coefficient_mu 6.640
_exptl_absorpt_correction_T_max 0.7454
_exptl_absorpt_correction_T_min 0.4797
_exptl_absorpt_correction_type multi-scan
_exptl_absorpt_process_details 'SADABS (Bruker, 2014)'
_exptl_crystal_colour yellow
_exptl_crystal_density_diffrn 2.005
_exptl_crystal_density_method 'not measured'
_exptl_crystal_description block
_exptl_crystal_F_000 1588
_exptl_crystal_size_max 0.224
_exptl_crystal_size_mid 0.104
_exptl_crystal_size_min 0.047
_refine_diff_density_max 4.241
_refine_diff_density_min -2.128
_refine_diff_density_rms 0.169
_refine_ls_extinction_method none
_refine_ls_goodness_of_fit_ref 1.126
_refine_ls_hydrogen_treatment mixed
_refine_ls_matrix_type full
_refine_ls_number_parameters 319
_refine_ls_number_reflns 5605
_refine_ls_number_restraints 2
_refine_ls_restrained_S_all 1.126
_refine_ls_R_factor_all 0.1288
_refine_ls_R_factor_gt 0.0755
_refine_ls_shift/su_max 0.001
_refine_ls_shift/su_mean 0.000
_refine_ls_structure_factor_coef Fsqd
_refine_ls_weighting_details 'w=1/[\s^2^(Fo^2^)+(0.0261P)^2^+42.4785P] where P=(Fo^2^+2Fc^2^)/3'
_refine_ls_weighting_scheme calc
_refine_ls_wR_factor_gt 0.1331
_refine_ls_wR_factor_ref 0.1569
_reflns_Friedel_coverage 0.000
_reflns_number_gt 3744
_reflns_number_total 5605
_reflns_threshold_expression 'I > 2\s(I)'
_cod_data_source_file c6ce00568c2.cif
_cod_data_source_block shelx
_cod_depositor_comments 'Adding full bibliography for 7224924--7224939.cif.'
_cod_database_code 7224937
_shelx_space_group_comment
;
The symmetry employed for this shelxl refinement is uniquely defined
by the following loop, which should always be used as a source of
symmetry information in preference to the above space-group names.
They are only intended as comments.
;
_shelx_estimated_absorpt_t_min 0.318
_shelx_estimated_absorpt_t_max 0.745
_shelxl_version_number 2014-3

loop_
_space_group_symop_operation_xyz
'x, y, z'
'-x, y+1/2, -z+1/2'
'-x, -y, -z'
'x, -y-1/2, z-1/2'

loop_
_atom_site_label
_atom_site_type_symbol
_atom_site_fract_x
_atom_site_fract_y
_atom_site_fract_z
_atom_site_U_iso_or_equiv
_atom_site_adp_type
_atom_site_occupancy
_atom_site_site_symmetry_order
_atom_site_calc_flag
_atom_site_refinement_flags_posn
_atom_site_refinement_flags_adp
C12 C 1.1542(6) 0.6179(8) -0.0537(8) 0.037(2) Uani 1 1 d . .
C11 C 1.0709(8) 0.6074(10) -0.1165(11) 0.063(4) Uani 1 1 d . .
H11 H 1.0275 0.6094 -0.0845 0.076 Uiso 1 1 calc R U
C10 C 1.0556(8) 0.5944(11) -0.2243(11) 0.071(4) Uani 1 1 d . .
H10 H 1.0005 0.5857 -0.2664 0.086 Uiso 1 1 calc R U
C9 C 1.1187(8) 0.5932(9) -0.2765(11) 0.061(3) Uani 1 1 d . .
H9 H 1.1052 0.5848 -0.3517 0.074 Uiso 1 1 calc R U
C8 C 1.1993(7) 0.6043(8) -0.2164(9) 0.047(3) Uani 1 1 d . .
H8 H 1.2414 0.6041 -0.2508 0.056 Uiso 1 1 calc R U
C7 C 1.2200(7) 0.6161(8) -0.1033(9) 0.040(2) Uani 1 1 d . .
C6 C 1.3191(6) 0.6354(7) 0.0633(9) 0.040(2) Uani 1 1 d . .
C5 C 1.4045(7) 0.6430(8) 0.1261(9) 0.050(3) Uani 1 1 d . .
C4 C 1.4219(8) 0.6540(9) 0.2355(11) 0.062(3) Uani 1 1 d . .
H4 H 1.4774 0.6574 0.2780 0.074 Uiso 1 1 calc R U
C3 C 1.3565(9) 0.6604(9) 0.2873(10) 0.062(3) Uani 1 1 d . .
H3 H 1.3706 0.6701 0.3624 0.075 Uiso 1 1 calc R U
C2 C 1.2759(8) 0.6530(9) 0.2306(10) 0.056(3) Uani 1 1 d . .
H2 H 1.2344 0.6560 0.2660 0.067 Uiso 1 1 calc R U
C1 C 1.2548(7) 0.6405(7) 0.1177(9) 0.040(2) Uani 1 1 d . .
C24 C 0.7068(6) 0.6273(7) 0.9931(8) 0.039(2) Uani 1 1 d . .
C23 C 0.7915(7) 0.6391(8) 1.0535(10) 0.049(3) Uani 1 1 d . .
H23 H 0.8334 0.6401 1.0189 0.059 Uiso 1 1 calc R U
C22 C 0.8100(8) 0.6489(9) 1.1629(10) 0.059(3) Uani 1 1 d . .
H22 H 0.8656 0.6568 1.2037 0.071 Uiso 1 1 calc R U
C21 C 0.7474(8) 0.6475(9) 1.2172(10) 0.056(3) Uani 1 1 d . .
H21 H 0.7625 0.6562 1.2925 0.067 Uiso 1 1 calc R U
C20 C 0.6659(7) 0.6338(8) 1.1619(9) 0.048(3) Uani 1 1 d . .
H20 H 0.6255 0.6308 1.1989 0.057 Uiso 1 1 calc R U
C19 C 0.6431(6) 0.6240(8) 1.0469(8) 0.036(2) Uani 1 1 d . .
C18 C 0.5416(6) 0.6058(8) 0.8823(8) 0.040(2) Uani 1 1 d . .
C17 C 0.4577(7) 0.5948(8) 0.8207(9) 0.047(3) Uani 1 1 d . .
H17 H 0.4164 0.5924 0.8564 0.056 Uiso 1 1 calc R U
C16 C 0.4356(7) 0.5876(9) 0.7107(10) 0.057(3) Uani 1 1 d . .
H16 H 0.3799 0.5779 0.6715 0.068 Uiso 1 1 calc R U
C15 C 0.4976(8) 0.5948(9) 0.6553(9) 0.057(3) Uani 1 1 d . .
H15 H 0.4816 0.5919 0.5795 0.068 Uiso 1 1 calc R U
C14 C 0.5794(8) 0.6058(9) 0.7100(9) 0.054(3) Uani 1 1 d . .
H14 H 0.6195 0.6098 0.6726 0.065 Uiso 1 1 calc R U
C13 C 0.6027(7) 0.6111(8) 0.8248(8) 0.041(2) Uani 1 1 d . .
N1 N 1.1758(5) 0.6307(7) 0.0548(8) 0.043(2) Uani 1 1 d D .
H1N1 H 1.138(5) 0.635(8) 0.088(8) 0.052 Uiso 1 1 d D U
N2 N 1.3006(6) 0.6239(7) -0.0445(7) 0.044(2) Uani 1 1 d . .
N3 N 0.6832(5) 0.6198(7) 0.8838(7) 0.039(2) Uani 1 1 d D .
H1N3 H 0.716(5) 0.632(8) 0.844(7) 0.047 Uiso 1 1 d D U
N4 N 0.5632(5) 0.6119(6) 0.9914(6) 0.038(2) Uani 1 1 d . .
Br1 Br 0.64454(7) 0.63130(9) 0.45637(9) 0.0499(3) Uani 1 1 d . .
Br2 Br 0.83043(7) 0.58739(9) 0.76735(9) 0.0482(3) Uani 1 1 d . .
Br3 Br 0.91015(7) 0.64725(10) 0.49485(10) 0.0571(3) Uani 1 1 d . .
Br4 Br 0.78239(10) 0.37655(10) 0.50997(12) 0.0720(4) Uani 1 1 d . .
Cd1 Cd 0.79128(5) 0.56436(6) 0.55553(6) 0.0438(2) Uani 1 1 d . .
O1 O 1.0389(6) 0.6582(8) 0.1272(9) 0.096(4) Uani 1 1 d . .
O2 O 1.0283 0.6269 0.3245 0.147(6) Uani 1 1 d . .
H1O1 H 1.0225 0.7190 0.1052 0.100 Uiso 1 1 d . U
H1O2 H 1.0128 0.6596 0.3721 0.100 Uiso 1 1 d . U
H2O1 H 1.0413 0.6479 0.1959 0.100 Uiso 1 1 d . U
H2O2 H 1.0469 0.5703 0.3516 0.100 Uiso 1 1 d . U

loop_
_atom_site_aniso_label
_atom_site_aniso_U_11
_atom_site_aniso_U_22
_atom_site_aniso_U_33
_atom_site_aniso_U_23
_atom_site_aniso_U_13
_atom_site_aniso_U_12
C12 0.028(5) 0.045(6) 0.037(6) 0.007(5) 0.009(4) 0.001(5)
C11 0.046(7) 0.081(10) 0.072(9) 0.015(7) 0.030(7) 0.006(7)
C10 0.045(7) 0.103(12) 0.062(9) 0.019(8) 0.009(6) 0.001(7)
C9 0.070(9) 0.061(8) 0.058(8) 0.002(6) 0.027(7) -0.008(7)
C8 0.044(7) 0.054(7) 0.044(6) -0.004(5) 0.014(5) -0.003(5)
C7 0.043(6) 0.035(6) 0.049(6) 0.003(5) 0.024(5) 0.003(5)
C6 0.037(6) 0.030(5) 0.057(7) 0.004(5) 0.019(5) 0.005(5)
C5 0.051(7) 0.046(7) 0.046(7) -0.003(5) 0.004(5) -0.001(6)
C4 0.054(8) 0.046(7) 0.079(9) -0.001(7) 0.011(7) -0.003(6)
C3 0.078(10) 0.061(8) 0.043(7) -0.003(6) 0.009(7) -0.002(7)
C2 0.070(9) 0.048(7) 0.056(7) 0.009(6) 0.030(7) 0.004(6)
C1 0.044(6) 0.031(6) 0.048(6) 0.003(5) 0.020(5) -0.003(5)
C24 0.036(6) 0.035(6) 0.045(6) 0.005(5) 0.012(5) 0.006(5)
C23 0.036(6) 0.050(7) 0.066(8) 0.005(6) 0.023(6) -0.002(5)
C22 0.042(7) 0.068(9) 0.055(8) 0.002(7) -0.004(6) -0.005(6)
C21 0.072(9) 0.051(8) 0.042(7) 0.004(6) 0.013(6) 0.003(6)
C20 0.054(7) 0.051(7) 0.043(6) 0.001(5) 0.020(6) -0.005(6)
C19 0.035(6) 0.039(6) 0.033(5) 0.000(4) 0.011(4) 0.001(5)
C18 0.041(6) 0.037(6) 0.046(6) -0.004(5) 0.017(5) -0.001(5)
C17 0.038(6) 0.050(7) 0.056(7) -0.004(6) 0.018(5) -0.010(5)
C16 0.042(7) 0.059(8) 0.065(8) -0.014(6) 0.007(6) -0.003(6)
C15 0.067(9) 0.065(8) 0.037(6) -0.009(6) 0.014(6) 0.007(7)
C14 0.060(8) 0.058(8) 0.046(7) -0.005(6) 0.019(6) -0.007(6)
C13 0.041(6) 0.044(6) 0.041(6) -0.001(5) 0.018(5) 0.001(5)
N1 0.036(5) 0.043(5) 0.056(6) 0.009(5) 0.023(4) -0.002(4)
N2 0.046(6) 0.042(5) 0.051(6) 0.000(4) 0.024(5) 0.004(4)
N3 0.037(5) 0.045(5) 0.039(5) 0.001(4) 0.018(4) -0.007(4)
N4 0.040(5) 0.041(5) 0.037(5) -0.003(4) 0.016(4) -0.003(4)
Br1 0.0469(7) 0.0564(7) 0.0447(6) -0.0045(5) 0.0106(5) -0.0033(6)
Br2 0.0410(6) 0.0691(8) 0.0384(6) -0.0031(5) 0.0180(5) 0.0016(6)
Br3 0.0472(7) 0.0782(9) 0.0503(7) 0.0012(6) 0.0209(5) -0.0070(6)
Br4 0.1107(12) 0.0453(7) 0.0721(9) -0.0079(7) 0.0457(9) -0.0032(7)
Cd1 0.0498(5) 0.0445(5) 0.0401(4) -0.0040(4) 0.0177(4) -0.0029(4)
O1 0.087(7) 0.099(8) 0.130(9) 0.028(7) 0.075(7) 0.025(6)
O2 0.147(12) 0.198(16) 0.110(10) 0.021(10) 0.062(9) 0.041(11)

loop_
_atom_type_symbol
_atom_type_description
_atom_type_scat_dispersion_real
_atom_type_scat_dispersion_imag
_atom_type_scat_source
C C 0.0033 0.0016 'International Tables Vol C Tables 4.2.6.8 and 6.1.1.4'
H H 0.0000 0.0000 'International Tables Vol C Tables 4.2.6.8 and 6.1.1.4'
N N 0.0061 0.0033 'International Tables Vol C Tables 4.2.6.8 and 6.1.1.4'
Br Br -0.2901 2.4595 'International Tables Vol C Tables 4.2.6.8 and 6.1.1.4'
Cd Cd -0.8075 1.2024 'International Tables Vol C Tables 4.2.6.8 and 6.1.1.4'
O O 0.0106 0.0060 'International Tables Vol C Tables 4.2.6.8 and 6.1.1.4'

loop_
_geom_angle_atom_site_label_1
_geom_angle_atom_site_label_2
_geom_angle_atom_site_label_3
_geom_angle
N1 C12 C11 122.2(10)
N1 C12 C7 117.0(9)
C11 C12 C7 120.8(10)
C10 C11 C12 117.9(11)
C10 C11 H11 121.0
C12 C11 H11 121.0
C11 C10 C9 123.1(12)
C11 C10 H10 118.5
C9 C10 H10 118.5
C8 C9 C10 119.3(12)
C8 C9 H9 120.3
C10 C9 H9 120.3
C9 C8 C7 120.6(11)
C9 C8 H8 119.7
C7 C8 H8 119.7
N2 C7 C8 119.8(9)
N2 C7 C12 121.9(9)
C8 C7 C12 118.3(10)
N2 C6 C5 119.2(9)
N2 C6 C1 121.5(10)
C5 C6 C1 119.3(10)
C4 C5 C6 118.2(11)
C5 C4 C3 121.3(12)
C5 C4 H4 119.4
C3 C4 H4 119.4
C2 C3 C4 121.8(12)
C2 C3 H3 119.1
C4 C3 H3 119.1
C3 C2 C1 118.9(12)
C3 C2 H2 120.5
C1 C2 H2 120.5
N1 C1 C2 123.0(10)
N1 C1 C6 116.6(9)
C2 C1 C6 120.4(10)
N3 C24 C23 121.8(9)
N3 C24 C19 117.7(9)
C23 C24 C19 120.6(10)
C22 C23 C24 118.3(10)
C22 C23 H23 120.9
C24 C23 H23 120.9
C23 C22 C21 121.8(11)
C23 C22 H22 119.1
C21 C22 H22 119.1
C20 C21 C22 121.4(11)
C20 C21 H21 119.3
C22 C21 H21 119.3
C21 C20 C19 119.0(10)
C21 C20 H20 120.5
C19 C20 H20 120.5
N4 C19 C20 119.6(9)
N4 C19 C24 121.4(9)
C20 C19 C24 119.0(9)
N4 C18 C17 121.1(9)
N4 C18 C13 121.2(9)
C17 C18 C13 117.7(10)
C16 C17 C18 121.3(10)
C16 C17 H17 119.3
C18 C17 H17 119.3
C17 C16 C15 119.8(11)
C17 C16 H16 120.1
C15 C16 H16 120.1
C14 C15 C16 121.6(11)
C14 C15 H15 119.2
C16 C15 H15 119.2
C15 C14 C13 118.7(11)
C15 C14 H14 120.7
C13 C14 H14 120.7
N3 C13 C14 121.4(10)
N3 C13 C18 117.7(9)
C14 C13 C18 120.9(10)
C1 N1 C12 123.9(9)
C1 N1 H1N1 116(7)
C12 N1 H1N1 120(7)
C6 N2 C7 119.0(9)
C13 N3 C24 122.5(9)
C13 N3 H1N3 112(7)
C24 N3 H1N3 124(7)
C19 N4 C18 119.4(8)
Br1 Cd1 Br3 113.93(5)
Br1 Cd1 Br4 104.22(5)
Br3 Cd1 Br4 110.66(5)
Br1 Cd1 Br2 112.76(5)
Br3 Cd1 Br2 106.01(5)
Br4 Cd1 Br2 109.26(5)
H1O1 O1 H2O1 112.6(12)
H1O2 O2 H2O2 108.666(6)

loop_
_geom_bond_atom_site_label_1
_geom_bond_atom_site_label_2
_geom_bond_distance
C12 N1 1.341(13)
C12 C11 1.398(15)
C12 C7 1.417(13)
C11 C10 1.338(18)
C11 H11 0.9300
C10 C9 1.400(17)
C10 H10 0.9300
C9 C8 1.352(16)
C9 H9 0.9300
C8 C7 1.396(14)
C8 H8 0.9300
C7 N2 1.343(13)
C6 N2 1.332(13)
C6 C5 1.422(15)
C6 C1 1.439(14)
C5 C4 1.353(16)
C4 C3 1.433(17)
C4 H4 0.9300
C3 C2 1.336(17)
C3 H3 0.9300
C2 C1 1.394(15)
C2 H2 0.9300
C1 N1 1.339(13)
C24 N3 1.342(13)
C24 C23 1.410(15)
C24 C19 1.424(13)
C23 C22 1.348(16)
C23 H23 0.9300
C22 C21 1.412(17)
C22 H22 0.9300
C21 C20 1.352(16)
C21 H21 0.9300
C20 C19 1.415(14)
C20 H20 0.9300
C19 N4 1.328(12)
C18 N4 1.339(12)
C18 C17 1.404(15)
C18 C13 1.420(14)
C17 C16 1.350(16)
C17 H17 0.9300
C16 C15 1.415(16)
C16 H16 0.9300
C15 C14 1.351(16)
C15 H15 0.9300
C14 C13 1.407(15)
C14 H14 0.9300
C13 N3 1.343(13)
N1 H1N1 0.86(2)
N3 H1N3 0.86(2)
Br1 Cd1 2.5744(14)
Br2 Cd1 2.6149(13)
Br3 Cd1 2.5824(14)
Br4 Cd1 2.5859(15)
O1 H1O1 0.883(10)
O1 H2O1 0.877(10)
O2 H1O2 0.84848(5)
O2 H2O2 0.85693(6)

loop_
_geom_torsion_atom_site_label_1
_geom_torsion_atom_site_label_2
_geom_torsion_atom_site_label_3
_geom_torsion_atom_site_label_4
_geom_torsion
N1 C12 C11 C10 -179.6(12)
C7 C12 C11 C10 0.8(19)
C12 C11 C10 C9 -2(2)
C11 C10 C9 C8 1(2)
C10 C9 C8 C7 0.6(19)
C9 C8 C7 N2 177.9(11)
C9 C8 C7 C12 -1.2(17)
N1 C12 C7 N2 1.9(15)
C11 C12 C7 N2 -178.6(11)
N1 C12 C7 C8 -179.1(10)
C11 C12 C7 C8 0.5(16)
N2 C6 C5 C4 -179.6(10)
C1 C6 C5 C4 0.6(16)
C6 C5 C4 C3 -1.6(18)
C5 C4 C3 C2 2(2)
C4 C3 C2 C1 -1.3(19)
C3 C2 C1 N1 178.8(11)
C3 C2 C1 C6 0.3(17)
N2 C6 C1 N1 1.6(15)
C5 C6 C1 N1 -178.5(10)
N2 C6 C1 C2 -179.8(10)
C5 C6 C1 C2 0.1(15)
N3 C24 C23 C22 178.2(11)
C19 C24 C23 C22 -1.2(16)
C24 C23 C22 C21 0.1(18)
C23 C22 C21 C20 2(2)
C22 C21 C20 C19 -2.1(18)
C21 C20 C19 N4 -179.0(10)
C21 C20 C19 C24 0.9(16)
N3 C24 C19 N4 1.3(15)
C23 C24 C19 N4 -179.3(10)
N3 C24 C19 C20 -178.7(10)
C23 C24 C19 C20 0.7(15)
N4 C18 C17 C16 -179.3(11)
C13 C18 C17 C16 1.2(16)
C18 C17 C16 C15 -2.3(18)
C17 C16 C15 C14 2.0(19)
C16 C15 C14 C13 -0.6(19)
C15 C14 C13 N3 178.5(11)
C15 C14 C13 C18 -0.5(17)
N4 C18 C13 N3 1.7(15)
C17 C18 C13 N3 -178.8(10)
N4 C18 C13 C14 -179.2(10)
C17 C18 C13 C14 0.2(16)
C2 C1 N1 C12 -179.4(10)
C6 C1 N1 C12 -0.9(15)
C11 C12 N1 C1 179.7(11)
C7 C12 N1 C1 -0.8(15)
C5 C6 N2 C7 179.6(10)
C1 C6 N2 C7 -0.6(15)
C8 C7 N2 C6 179.8(10)
C12 C7 N2 C6 -1.2(15)
C14 C13 N3 C24 178.4(10)
C18 C13 N3 C24 -2.6(15)
C23 C24 N3 C13 -178.3(10)
C19 C24 N3 C13 1.1(15)
C20 C19 N4 C18 177.9(10)
C24 C19 N4 C18 -2.1(15)
C17 C18 N4 C19 -178.9(10)
C13 C18 N4 C19 0.6(15)
